data_4343382
loop_
_publ_author_name
'Stacey, Oliver J.'
'Platts, James A.'
'Coles, Simon J.'
'Horton, Peter N.'
'Pope, Simon J. A.'

_publ_section_title
;
 Phosphorescent, Cyclometalated Cinchophen-Derived Platinum Complexes:
 Syntheses, Structures, and Electronic Properties.
;
_journal_issue 13
_journal_name_full 'Inorganic chemistry'
_journal_page_first 6528
_journal_page_last 6536
_journal_paper_doi 10.1021/acs.inorgchem.5b00817
_journal_volume 54
_journal_year 2015
_chemical_formula_moiety 'C23 H21 N O4 Pt'
_chemical_formula_sum 'C23 H21 N O4 Pt'
_chemical_formula_weight 570.50
_chemical_name_systematic
;
 ?
;
_space_group_crystal_system triclinic
_space_group_IT_number 2
_space_group_name_Hall '-P 1'
_space_group_name_H-M_alt 'P -1'
_symmetry_space_group_name_Hall '-P 1'
_symmetry_space_group_name_H-M 'P -1'
_atom_sites_solution_hydrogens geom
_audit_creation_method SHELXL-2013
_cell_angle_alpha 75.248(2)
_cell_angle_beta 73.403(3)
_cell_angle_gamma 69.265(3)
_cell_formula_units_Z 2
_cell_length_a 10.1757(4)
_cell_length_b 10.2522(3)
_cell_length_c 10.5639(2)
_cell_measurement_reflns_used 10714
_cell_measurement_temperature 100(2)
_cell_measurement_theta_max 29.6400
_cell_measurement_theta_min 2.1440
_cell_volume 973.14(6)
_computing_cell_refinement
;
CrysAlisPro, Agilent Technologies,
Version 1.171.37.31 (release 14-01-2014 CrysAlis171 .NET)
(compiled Jan 14 2014,18:38:05)
;
_computing_data_collection
;
Rigaku CrystalClear-SM Expert 3.1 b27
;
_computing_data_reduction
;
CrysAlisPro, Agilent Technologies,
Version 1.171.37.31 (release 14-01-2014 CrysAlis171 .NET)
(compiled Jan 14 2014,18:38:05)
;
_computing_molecular_graphics 'ORTEP3 for Windows (Farrugia, 1997)'
_computing_publication_material 'WINGX (Farrugia, 1998)'
_computing_structure_refinement 'SHELXL-2013 (Sheldrick, 2013)'
_computing_structure_solution 'SUPERFLIP (Palatinus & Chapuis, 2007'
_diffrn_ambient_temperature 100(2)
_diffrn_detector 'CCD plate'
_diffrn_detector_area_resol_mean 28.5714
_diffrn_detector_type 'Rigaku HG Saturn724+ (2x2 bin mode)'
_diffrn_measured_fraction_theta_full 0.998
_diffrn_measured_fraction_theta_max 0.998
_diffrn_measurement_device 'four-circle \k goniometer'
_diffrn_measurement_device_type 'Rigaku AFC12 (Right)'
_diffrn_measurement_method 'profile data from \w-scans'
_diffrn_measurement_specimen_support 'MiTeGen MicroMesh'
_diffrn_radiation_collimation 'Confocal mirrors, HF Varimax '
_diffrn_radiation_type MoK\a
_diffrn_radiation_wavelength 0.71075
_diffrn_reflns_av_R_equivalents 0.0379
_diffrn_reflns_av_unetI/netI 0.0251
_diffrn_reflns_laue_measured_fraction_full 0.998
_diffrn_reflns_laue_measured_fraction_max 0.998
_diffrn_reflns_limit_h_max 13
_diffrn_reflns_limit_h_min -13
_diffrn_reflns_limit_k_max 13
_diffrn_reflns_limit_k_min -13
_diffrn_reflns_limit_l_max 12
_diffrn_reflns_limit_l_min -13
_diffrn_reflns_number 15013
_diffrn_reflns_point_group_measured_fraction_full 0.998
_diffrn_reflns_point_group_measured_fraction_max 0.998
_diffrn_reflns_theta_full 25.242
_diffrn_reflns_theta_max 27.485
_diffrn_reflns_theta_min 3.214
_diffrn_source 'Rotating Anode'
_diffrn_source_current 55.0
_diffrn_source_power 2.475
_diffrn_source_voltage 45.0
_exptl_absorpt_coefficient_mu 7.240
_exptl_absorpt_correction_T_max 1.00000
_exptl_absorpt_correction_T_min 0.76530
_exptl_absorpt_correction_type multi-scan
_exptl_absorpt_process_details
;
CrysAlisPro, Agilent Technologies,
Version 1.171.37.31 (release 14-01-2014 CrysAlis171 .NET)
(compiled Jan 14 2014,18:38:05)
Empirical absorption correction using spherical harmonics,
 implemented in SCALE3 ABSPACK scaling algorithm.
;
_exptl_crystal_colour 'Dark Red'
_exptl_crystal_density_diffrn 1.947
_exptl_crystal_description 'Cut Block'
_exptl_crystal_F_000 552
_exptl_crystal_size_max 0.100
_exptl_crystal_size_mid 0.060
_exptl_crystal_size_min 0.010
_refine_diff_density_max 3.873
_refine_diff_density_min -2.815
_refine_diff_density_rms 0.218
_refine_ls_extinction_method none
_refine_ls_goodness_of_fit_ref 1.009
_refine_ls_hydrogen_treatment constr
_refine_ls_matrix_type full
_refine_ls_number_parameters 265
_refine_ls_number_reflns 4458
_refine_ls_number_restraints 0
_refine_ls_restrained_S_all 1.009
_refine_ls_R_factor_all 0.0317
_refine_ls_R_factor_gt 0.0312
_refine_ls_shift/su_max 0.002
_refine_ls_shift/su_mean 0.000
_refine_ls_structure_factor_coef Fsqd
_refine_ls_weighting_details 'w=1/[\s^2^(Fo^2^)+(0.0676P)^2^+0.5218P] where P=(Fo^2^+2Fc^2^)/3'
_refine_ls_weighting_scheme calc
_refine_ls_wR_factor_gt 0.0797
_refine_ls_wR_factor_ref 0.0802
_reflns_Friedel_coverage 0.000
_reflns_number_gt 4345
_reflns_number_total 4458
_reflns_threshold_expression 'I > 2\s(I)'
_cod_data_source_file ic5b00817_si_002.cif
_cod_data_source_block Pt(L1)(acac)
_cod_depositor_comments 'Adding full bibliography for 4343382--4343384.cif.'
_cod_database_code 4343382
_shelx_space_group_comment
;
The symmetry employed for this shelxl refinement is uniquely defined
by the following loop, which should always be used as a source of
symmetry information in preference to the above space-group names.
They are only intended as comments.
;
_shelx_estimated_absorpt_t_min 0.531
_shelx_estimated_absorpt_t_max 0.931
_shelxl_version_number 2013-4

loop_
_space_group_symop_operation_xyz
'x, y, z'
'-x, -y, -z'

loop_
_atom_site_label
_atom_site_type_symbol
_atom_site_fract_x
_atom_site_fract_y
_atom_site_fract_z
_atom_site_U_iso_or_equiv
_atom_site_adp_type
_atom_site_occupancy
_atom_site_site_symmetry_order
_atom_site_calc_flag
_atom_site_refinement_flags_posn
_atom_site_refinement_flags_adp
Pt1 Pt 0.52436(2) 0.15828(2) 0.45848(2) 0.01642(7) Uani 1 1 d . .
C1 C 0.7184(4) 0.1112(4) 0.3447(4) 0.0183(7) Uani 1 1 d . .
C2 C 0.8486(4) 0.0411(4) 0.3868(3) 0.0222(7) Uani 1 1 d . .
H2 H 0.8474 0.0060 0.4794 0.027 Uiso 1 1 calc R U
C3 C 0.9782(4) 0.0226(4) 0.2953(4) 0.0243(8) Uani 1 1 d . .
H3 H 1.0652 -0.0261 0.3256 0.029 Uiso 1 1 calc R U
C4 C 0.9840(4) 0.0746(4) 0.1578(4) 0.0245(7) Uani 1 1 d . .
H4 H 1.0740 0.0613 0.0957 0.029 Uiso 1 1 calc R U
C5 C 0.8573(4) 0.1454(4) 0.1139(3) 0.0224(7) Uani 1 1 d . .
H5 H 0.8594 0.1813 0.0214 0.027 Uiso 1 1 calc R U
C6 C 0.7259(4) 0.1635(4) 0.2071(4) 0.0202(7) Uani 1 1 d . .
C7 C 0.5852(4) 0.2320(4) 0.1728(4) 0.0187(7) Uani 1 1 d . .
C8 C 0.5683(4) 0.2948(4) 0.0410(4) 0.0193(7) Uani 1 1 d . .
H8 H 0.6515 0.2964 -0.0282 0.023 Uiso 1 1 calc R U
C9 C 0.4355(4) 0.3536(4) 0.0098(3) 0.0188(7) Uani 1 1 d . .
C10 C 0.3118(4) 0.3436(4) 0.1154(3) 0.0199(7) Uani 1 1 d . .
C11 C 0.3351(4) 0.2781(4) 0.2461(3) 0.0182(6) Uani 1 1 d . .
C12 C 0.2175(4) 0.2567(4) 0.3494(3) 0.0210(7) Uani 1 1 d . .
H12 H 0.2326 0.2119 0.4368 0.025 Uiso 1 1 calc R U
C13 C 0.0811(4) 0.2997(4) 0.3253(4) 0.0245(7) Uani 1 1 d . .
H13 H 0.0030 0.2840 0.3957 0.029 Uiso 1 1 calc R U
C14 C 0.0573(4) 0.3672(5) 0.1962(4) 0.0266(8) Uani 1 1 d . .
H14 H -0.0371 0.3978 0.1801 0.032 Uiso 1 1 calc R U
C15 C 0.1693(4) 0.3885(4) 0.0944(4) 0.0237(7) Uani 1 1 d . .
H15 H 0.1518 0.4343 0.0079 0.028 Uiso 1 1 calc R U
C16 C 0.4258(4) 0.4205(4) -0.1328(4) 0.0206(7) Uani 1 1 d . .
C17 C 0.5599(4) 0.4411(4) -0.3569(4) 0.0218(8) Uani 1 1 d . .
H17A H 0.5143 0.5447 -0.3753 0.026 Uiso 1 1 calc R U
H17B H 0.5075 0.3943 -0.3878 0.026 Uiso 1 1 calc R U
C18 C 0.7161(5) 0.4027(5) -0.4278(4) 0.0303(9) Uani 1 1 d . .
H18A H 0.7665 0.4494 -0.3959 0.045 Uiso 1 1 calc R U
H18B H 0.7236 0.4339 -0.5246 0.045 Uiso 1 1 calc R U
H18C H 0.7597 0.2999 -0.4089 0.045 Uiso 1 1 calc R U
N1 N 0.4711(4) 0.2286(3) 0.2750(3) 0.0173(6) Uani 1 1 d . .
O1 O 0.3166(3) 0.4901(3) -0.1711(3) 0.0256(5) Uani 1 1 d . .
O2 O 0.5565(3) 0.3923(3) -0.2139(2) 0.0210(5) Uani 1 1 d . .
C21 C 0.5421(4) 0.0948(4) 0.7433(4) 0.0177(7) Uani 1 1 d . .
C22 C 0.3950(4) 0.1431(4) 0.7909(3) 0.0210(7) Uani 1 1 d . .
H22 H 0.3607 0.1317 0.8853 0.025 Uiso 1 1 calc R U
C23 C 0.2920(4) 0.2077(4) 0.7110(4) 0.0196(7) Uani 1 1 d . .
C24 C 0.6418(4) 0.0413(4) 0.8392(3) 0.0215(7) Uani 1 1 d . .
H24A H 0.7005 -0.0565 0.8308 0.032 Uiso 1 1 calc R U
H24B H 0.5851 0.0444 0.9312 0.032 Uiso 1 1 calc R U
H24C H 0.7047 0.1010 0.8181 0.032 Uiso 1 1 calc R U
C25 C 0.1359(4) 0.2585(4) 0.7768(4) 0.0257(7) Uani 1 1 d . .
H25A H 0.0877 0.3443 0.7207 0.039 Uiso 1 1 calc R U
H25B H 0.1268 0.2796 0.8649 0.039 Uiso 1 1 calc R U
H25C H 0.0912 0.1848 0.7877 0.039 Uiso 1 1 calc R U
O21 O 0.6108(3) 0.0916(3) 0.6201(3) 0.0187(5) Uani 1 1 d . .
O22 O 0.3205(3) 0.2280(3) 0.5829(3) 0.0208(6) Uani 1 1 d . .

loop_
_atom_site_aniso_label
_atom_site_aniso_U_11
_atom_site_aniso_U_22
_atom_site_aniso_U_33
_atom_site_aniso_U_23
_atom_site_aniso_U_13
_atom_site_aniso_U_12
Pt1 0.02074(10) 0.01899(10) 0.00940(10) 0.00031(6) -0.00681(6) -0.00497(6)
C1 0.0215(17) 0.0210(16) 0.0139(16) -0.0020(13) -0.0059(13) -0.0071(13)
C2 0.0297(18) 0.0268(17) 0.0112(15) 0.0018(13) -0.0096(13) -0.0094(15)
C3 0.0227(17) 0.0311(19) 0.0191(18) -0.0010(15) -0.0116(14) -0.0051(15)
C4 0.0207(16) 0.0342(19) 0.0166(17) -0.0029(14) -0.0051(13) -0.0062(14)
C5 0.0267(17) 0.0287(18) 0.0111(15) 0.0005(13) -0.0080(13) -0.0073(14)
C6 0.0234(17) 0.0228(17) 0.0154(16) -0.0012(13) -0.0084(14) -0.0064(14)
C7 0.0251(18) 0.0195(15) 0.0135(16) -0.0008(13) -0.0086(14) -0.0070(14)
C8 0.0248(17) 0.0223(16) 0.0126(16) -0.0016(13) -0.0064(13) -0.0083(14)
C9 0.0266(17) 0.0189(16) 0.0125(16) -0.0019(12) -0.0076(14) -0.0066(13)
C10 0.0254(17) 0.0192(15) 0.0166(16) -0.0026(12) -0.0086(13) -0.0057(13)
C11 0.0226(16) 0.0196(15) 0.0142(15) -0.0021(12) -0.0095(13) -0.0047(13)
C12 0.0251(16) 0.0241(16) 0.0143(15) -0.0021(13) -0.0073(13) -0.0066(13)
C13 0.0243(17) 0.0300(18) 0.0192(17) -0.0026(14) -0.0071(13) -0.0074(14)
C14 0.0246(18) 0.033(2) 0.0224(19) -0.0014(16) -0.0126(15) -0.0054(15)
C15 0.0269(17) 0.0242(16) 0.0194(17) 0.0007(13) -0.0129(14) -0.0038(14)
C16 0.0295(18) 0.0172(15) 0.0164(17) -0.0008(13) -0.0097(14) -0.0067(14)
C17 0.0294(19) 0.0265(18) 0.0074(15) 0.0040(13) -0.0084(13) -0.0075(15)
C18 0.032(2) 0.037(2) 0.0162(18) 0.0042(16) -0.0067(15) -0.0089(17)
N1 0.0240(16) 0.0205(14) 0.0098(14) -0.0030(11) -0.0083(12) -0.0057(12)
O1 0.0292(13) 0.0283(13) 0.0156(12) 0.0020(10) -0.0113(11) -0.0033(11)
O2 0.0265(13) 0.0256(13) 0.0094(11) 0.0024(9) -0.0083(10) -0.0064(10)
C21 0.0244(17) 0.0202(16) 0.0095(15) -0.0007(12) -0.0060(13) -0.0073(13)
C22 0.0271(17) 0.0246(16) 0.0116(15) -0.0002(13) -0.0050(13) -0.0096(14)
C23 0.0230(16) 0.0209(16) 0.0143(15) -0.0029(13) -0.0023(13) -0.0074(14)
C24 0.0249(17) 0.0246(16) 0.0124(15) 0.0012(13) -0.0084(13) -0.0041(14)
C25 0.0257(18) 0.033(2) 0.0170(17) -0.0050(15) -0.0059(14) -0.0063(16)
O21 0.0252(13) 0.0231(12) 0.0089(12) 0.0009(9) -0.0097(10) -0.0062(10)
O22 0.0230(13) 0.0262(13) 0.0119(12) -0.0013(10) -0.0082(10) -0.0036(11)

loop_
_atom_type_symbol
_atom_type_description
_atom_type_scat_dispersion_real
_atom_type_scat_dispersion_imag
_atom_type_scat_source
C C 0.0033 0.0016 'International Tables Vol C Tables 4.2.6.8 and 6.1.1.4'
H H 0.0000 0.0000 'International Tables Vol C Tables 4.2.6.8 and 6.1.1.4'
N N 0.0061 0.0033 'International Tables Vol C Tables 4.2.6.8 and 6.1.1.4'
O O 0.0106 0.0060 'International Tables Vol C Tables 4.2.6.8 and 6.1.1.4'
Pt Pt -1.7033 8.3905 'International Tables Vol C Tables 4.2.6.8 and 6.1.1.4'

loop_
_geom_angle_atom_site_label_1
_geom_angle_atom_site_label_2
_geom_angle_atom_site_label_3
_geom_angle
C1 Pt1 O21 89.32(14)
C1 Pt1 N1 81.11(15)
O21 Pt1 N1 169.89(12)
C1 Pt1 O22 173.87(12)
O21 Pt1 O22 89.24(11)
N1 Pt1 O22 99.94(12)
C2 C1 C6 117.6(3)
C2 C1 Pt1 127.1(3)
C6 C1 Pt1 115.1(3)
C3 C2 C1 120.7(3)
C3 C2 H2 119.7
C1 C2 H2 119.7
C2 C3 C4 121.1(4)
C2 C3 H3 119.4
C4 C3 H3 119.4
C5 C4 C3 119.3(3)
C5 C4 H4 120.3
C3 C4 H4 120.3
C4 C5 C6 119.4(3)
C4 C5 H5 120.3
C6 C5 H5 120.3
C5 C6 C1 121.9(3)
C5 C6 C7 124.5(3)
C1 C6 C7 113.5(3)
N1 C7 C8 121.5(3)
N1 C7 C6 115.7(3)
C8 C7 C6 122.8(3)
C9 C8 C7 122.0(3)
C9 C8 H8 119.0
C7 C8 H8 119.0
C8 C9 C10 117.9(3)
C8 C9 C16 119.0(3)
C10 C9 C16 123.1(3)
C11 C10 C15 118.5(3)
C11 C10 C9 117.8(3)
C15 C10 C9 123.7(3)
N1 C11 C12 118.5(3)
N1 C11 C10 122.3(3)
C12 C11 C10 119.1(3)
C13 C12 C11 120.9(3)
C13 C12 H12 119.5
C11 C12 H12 119.5
C12 C13 C14 120.0(3)
C12 C13 H13 120.0
C14 C13 H13 120.0
C15 C14 C13 120.2(4)
C15 C14 H14 119.9
C13 C14 H14 119.9
C14 C15 C10 121.2(3)
C14 C15 H15 119.4
C10 C15 H15 119.4
O1 C16 O2 123.6(3)
O1 C16 C9 125.8(4)
O2 C16 C9 110.6(3)
O2 C17 C18 106.6(3)
O2 C17 H17A 110.4
C18 C17 H17A 110.4
O2 C17 H17B 110.4
C18 C17 H17B 110.4
H17A C17 H17B 108.6
C17 C18 H18A 109.5
C17 C18 H18B 109.5
H18A C18 H18B 109.5
C17 C18 H18C 109.5
H18A C18 H18C 109.5
H18B C18 H18C 109.5
C7 N1 C11 118.3(3)
C7 N1 Pt1 113.3(2)
C11 N1 Pt1 128.4(3)
C16 O2 C17 115.8(3)
O21 C21 C22 127.6(3)
O21 C21 C24 112.3(3)
C22 C21 C24 120.1(3)
C21 C22 C23 125.4(3)
C21 C22 H22 117.3
C23 C22 H22 117.3
O22 C23 C22 124.9(3)
O22 C23 C25 115.6(3)
C22 C23 C25 119.5(3)
C21 C24 H24A 109.5
C21 C24 H24B 109.5
H24A C24 H24B 109.5
C21 C24 H24C 109.5
H24A C24 H24C 109.5
H24B C24 H24C 109.5
C23 C25 H25A 109.5
C23 C25 H25B 109.5
H25A C25 H25B 109.5
C23 C25 H25C 109.5
H25A C25 H25C 109.5
H25B C25 H25C 109.5
C21 O21 Pt1 126.5(3)
C23 O22 Pt1 125.9(3)

loop_
_geom_bond_atom_site_label_1
_geom_bond_atom_site_label_2
_geom_bond_distance
Pt1 C1 1.960(4)
Pt1 O21 1.999(3)
Pt1 N1 2.045(3)
Pt1 O22 2.101(3)
C1 C2 1.404(5)
C1 C6 1.405(5)
C2 C3 1.378(5)
C2 H2 0.9500
C3 C4 1.406(5)
C3 H3 0.9500
C4 C5 1.383(5)
C4 H4 0.9500
C5 C6 1.399(5)
C5 H5 0.9500
C6 C7 1.459(5)
C7 N1 1.344(5)
C7 C8 1.409(5)
C8 C9 1.369(5)
C8 H8 0.9500
C9 C10 1.439(5)
C9 C16 1.504(5)
C10 C11 1.420(5)
C10 C15 1.422(5)
C11 N1 1.390(5)
C11 C12 1.410(5)
C12 C13 1.377(5)
C12 H12 0.9500
C13 C14 1.409(5)
C13 H13 0.9500
C14 C15 1.364(6)
C14 H14 0.9500
C15 H15 0.9500
C16 O1 1.207(5)
C16 O2 1.338(5)
C17 O2 1.460(4)
C17 C18 1.506(6)
C17 H17A 0.9900
C17 H17B 0.9900
C18 H18A 0.9800
C18 H18B 0.9800
C18 H18C 0.9800
C21 O21 1.292(4)
C21 C22 1.381(5)
C21 C24 1.506(5)
C22 C23 1.406(5)
C22 H22 0.9500
C23 O22 1.278(5)
C23 C25 1.498(5)
C24 H24A 0.9800
C24 H24B 0.9800
C24 H24C 0.9800
C25 H25A 0.9800
C25 H25B 0.9800
C25 H25C 0.9800

loop_
_geom_torsion_atom_site_label_1
_geom_torsion_atom_site_label_2
_geom_torsion_atom_site_label_3
_geom_torsion_atom_site_label_4
_geom_torsion
C6 C1 C2 C3 -1.2(6)
Pt1 C1 C2 C3 -176.1(3)
C1 C2 C3 C4 0.7(6)
C2 C3 C4 C5 0.0(6)
C3 C4 C5 C6 -0.2(6)
C4 C5 C6 C1 -0.3(6)
C4 C5 C6 C7 -177.9(4)
C2 C1 C6 C5 1.0(6)
Pt1 C1 C6 C5 176.5(3)
C2 C1 C6 C7 178.8(3)
Pt1 C1 C6 C7 -5.7(4)
C5 C6 C7 N1 174.5(3)
C1 C6 C7 N1 -3.2(5)
C5 C6 C7 C8 -3.9(6)
C1 C6 C7 C8 178.4(3)
N1 C7 C8 C9 -1.0(6)
C6 C7 C8 C9 177.3(3)
C7 C8 C9 C10 -2.9(5)
C7 C8 C9 C16 179.2(3)
C8 C9 C10 C11 2.3(5)
C16 C9 C10 C11 -179.9(3)
C8 C9 C10 C15 -174.1(3)
C16 C9 C10 C15 3.7(5)
C15 C10 C11 N1 178.8(3)
C9 C10 C11 N1 2.2(5)
C15 C10 C11 C12 1.5(5)
C9 C10 C11 C12 -175.0(3)
N1 C11 C12 C13 -178.1(3)
C10 C11 C12 C13 -0.7(5)
C11 C12 C13 C14 -0.5(6)
C12 C13 C14 C15 0.8(6)
C13 C14 C15 C10 0.1(6)
C11 C10 C15 C14 -1.2(5)
C9 C10 C15 C14 175.1(4)
C8 C9 C16 O1 -170.8(4)
C10 C9 C16 O1 11.5(6)
C8 C9 C16 O2 9.4(5)
C10 C9 C16 O2 -168.4(3)
C8 C7 N1 C11 5.5(5)
C6 C7 N1 C11 -173.0(3)
C8 C7 N1 Pt1 -171.4(3)
C6 C7 N1 Pt1 10.1(4)
C12 C11 N1 C7 171.2(3)
C10 C11 N1 C7 -6.1(5)
C12 C11 N1 Pt1 -12.5(5)
C10 C11 N1 Pt1 170.3(3)
O1 C16 O2 C17 -5.0(5)
C9 C16 O2 C17 174.8(3)
C18 C17 O2 C16 178.1(3)
O21 C21 C22 C23 -4.6(6)
C24 C21 C22 C23 173.7(3)
C21 C22 C23 O22 1.5(6)
C21 C22 C23 C25 -178.3(4)
C22 C21 O21 Pt1 0.7(6)
C24 C21 O21 Pt1 -177.7(2)
C22 C23 O22 Pt1 4.8(5)
C25 C23 O22 Pt1 -175.5(2)
